data_7718328
loop_
_publ_author_name
'Liu, Wan-Li'
'Wang, Yu'
'Hu, Yue-Qiao'
'L&#xfc;, Lei'

_publ_section_title
;
 Conductivity of a series of (4,8)-connected lanthanide metal-organic
 frameworks with [Ln<sub>4</sub>O<sub>5</sub>] clusters and high
 selectivity for visual sensing of nitrophenol compounds.
;
_journal_issue 17
_journal_name_full 'Dalton transactions (Cambridge, England : 2003)'
_journal_page_first 6866
_journal_page_last 6875
_journal_paper_doi 10.1039/d4dt03520h
_journal_volume 54
_journal_year 2025
_chemical_formula_sum 'C23 H35 N17 Nd4 O23'
_chemical_formula_weight 1494.58
_space_group_crystal_system orthorhombic
_space_group_IT_number 59
_space_group_name_Hall '-P 2ab 2a'
_space_group_name_H-M_alt 'P m m n :2'
_atom_sites_solution_hydrogens mixed
_audit_creation_method SHELXL-2018/3
_audit_update_record
;
2025-03-07 deposited with the CCDC.	2025-03-10 downloaded from the CCDC.
;
_cell_angle_alpha 90
_cell_angle_beta 90
_cell_angle_gamma 90
_cell_formula_units_Z 2
_cell_length_a 12.9900(12)
_cell_length_b 19.6060(18)
_cell_length_c 8.3437(7)
_cell_measurement_reflns_used 4280
_cell_measurement_temperature 296(2)
_cell_measurement_theta_max 25.04
_cell_measurement_theta_min 2.44
_cell_volume 2125.0(3)
_computing_cell_refinement SAINT
_computing_data_collection 'Bruker APEX3'
_computing_data_reduction SAINT
_computing_molecular_graphics 'SHELXL-2018/3 (Sheldrick, 2018)'
_computing_publication_material 'SHELXL-2018/3 (Sheldrick, 2018)'
_computing_structure_refinement 'SHELXL-2018/3 (Sheldrick, 2018)'
_computing_structure_solution 'SHELXT 2014/5 (Sheldrick, 2014)'
_diffrn_ambient_temperature 296(2)
_diffrn_measured_fraction_theta_full 0.996
_diffrn_measured_fraction_theta_max 0.996
_diffrn_measurement_device_type CCD
_diffrn_radiation_type MoK\a
_diffrn_radiation_wavelength 0.71073
_diffrn_reflns_av_R_equivalents 0.1030
_diffrn_reflns_av_unetI/netI 0.0637
_diffrn_reflns_Laue_measured_fraction_full 0.996
_diffrn_reflns_Laue_measured_fraction_max 0.996
_diffrn_reflns_limit_h_max 15
_diffrn_reflns_limit_h_min -15
_diffrn_reflns_limit_k_max 23
_diffrn_reflns_limit_k_min -20
_diffrn_reflns_limit_l_max 8
_diffrn_reflns_limit_l_min -9
_diffrn_reflns_number 18081
_diffrn_reflns_point_group_measured_fraction_full 0.996
_diffrn_reflns_point_group_measured_fraction_max 0.996
_diffrn_reflns_theta_full 25.046
_diffrn_reflns_theta_max 25.046
_diffrn_reflns_theta_min 2.441
_exptl_absorpt_coefficient_mu 4.891
_exptl_absorpt_correction_T_max 0.494
_exptl_absorpt_correction_T_min 0.413
_exptl_absorpt_correction_type multi-scan
_exptl_absorpt_process_details sadabs
_exptl_crystal_colour colorless
_exptl_crystal_density_diffrn 2.308
_exptl_crystal_description Block
_exptl_crystal_F_000 1272
_exptl_crystal_size_max 0.220
_exptl_crystal_size_mid 0.200
_exptl_crystal_size_min 0.180
_exptl_transmission_factor_max 0.415
_exptl_transmission_factor_min 0.355
_refine_diff_density_max 1.196
_refine_diff_density_min -0.951
_refine_diff_density_rms 0.203
_refine_ls_extinction_method none
_refine_ls_goodness_of_fit_ref 0.993
_refine_ls_hydrogen_treatment constr
_refine_ls_matrix_type full
_refine_ls_number_parameters 147
_refine_ls_number_reflns 2019
_refine_ls_number_restraints 0
_refine_ls_restrained_S_all 0.993
_refine_ls_R_factor_all 0.0621
_refine_ls_R_factor_gt 0.0377
_refine_ls_shift/su_max 0.000
_refine_ls_shift/su_mean 0.000
_refine_ls_structure_factor_coef Fsqd
_refine_ls_weighting_details 'w=1/[\s^2^(Fo^2^)+(0.0378P)^2^+9.5917P] where P=(Fo^2^+2Fc^2^)/3'
_refine_ls_weighting_scheme calc
_refine_ls_wR_factor_gt 0.0780
_refine_ls_wR_factor_ref 0.0874
_reflns_Friedel_coverage 0.000
_reflns_number_gt 1529
_reflns_number_total 2019
_reflns_threshold_expression 'I > 2\s(I)'
_cod_data_source_file d4dt03520h2.cif
_cod_data_source_block 1
_cod_depositor_comments 'Adding full bibliography for 7718328--7718331.cif.'
_cod_original_sg_symbol_H-M 'P m m n'
_cod_database_code 7718328
_shelx_shelxl_version_number 2018/3
_shelx_space_group_comment
;
The symmetry employed for this shelxl refinement is uniquely defined
by the following loop, which should always be used as a source of
symmetry information in preference to the above space-group names.
They are only intended as comments.
;
_shelx_estimated_absorpt_t_min 0.413
_shelx_estimated_absorpt_t_max 0.473

loop_
_space_group_symop_operation_xyz
'x, y, z'
'-x+1/2, -y+1/2, z'
'-x, y+1/2, -z'
'x+1/2, -y, -z'
'-x, -y, -z'
'x-1/2, y-1/2, -z'
'x, -y-1/2, z'
'-x-1/2, y, z'

loop_
_atom_site_label
_atom_site_type_symbol
_atom_site_fract_x
_atom_site_fract_y
_atom_site_fract_z
_atom_site_U_iso_or_equiv
_atom_site_adp_type
_atom_site_occupancy
_atom_site_site_symmetry_order
_atom_site_calc_flag
_atom_site_refinement_flags_posn
_atom_site_refinement_flags_adp
_atom_site_refinement_flags_occupancy
_atom_site_disorder_assembly
_atom_site_disorder_group
C1 C 0.5054(6) 0.5713(4) 0.1984(9) 0.0165(17) Uani 1 1 d . . . . .
C2 C 0.4972(5) 0.5372(4) 0.3563(8) 0.0137(16) Uani 1 1 d . . . . .
C3 C 0.4672(6) 0.5292(4) 0.6367(8) 0.0150(17) Uani 1 1 d . . . . .
H3 H 0.445520 0.549692 0.731325 0.018 Uiso 1 1 calc R U . . .
C4 C 0.4621(5) 0.5667(3) 0.4972(9) 0.0144(16) Uani 1 1 d . . . . .
C5 C 0.4189(6) 0.6382(4) 0.5158(9) 0.0157(17) Uani 1 1 d . . . . .
N1 N 0.4373(5) 0.6119(3) 0.1289(7) 0.0206(15) Uani 1 1 d . . . . .
N2 N 0.4799(5) 0.6329(3) -0.0099(7) 0.0223(15) Uani 1 1 d . . . . .
N3 N 0.5705(5) 0.6039(4) -0.0235(8) 0.0344(19) Uani 1 1 d . . . . .
N4 N 0.5885(5) 0.5646(4) 0.1055(8) 0.0304(18) Uani 1 1 d . . . . .
Nd1 Nd 0.39853(4) 0.750000 0.84225(6) 0.01150(18) Uani 1 2 d S T P . .
Nd2 Nd 0.250000 0.64630(3) 0.18067(7) 0.01391(18) Uani 1 2 d S T P . .
O1 O 0.3589(4) 0.6611(3) 0.4134(6) 0.0249(14) Uani 1 1 d . . . . .
O2 O 0.4459(4) 0.6692(3) 0.6396(6) 0.0265(14) Uani 1 1 d . . . . .
O3 O 0.5921(6) 0.750000 0.8422(10) 0.034(2) Uani 1 2 d S T P . .
H3A H 0.626301 0.724650 0.751681 0.051 Uiso 0.5 1 d R U P . .
H3B H 0.625970 0.724903 0.933244 0.051 Uiso 0.5 1 d R U P . .
O4 O 0.3549(5) 0.750000 1.1308(8) 0.0116(15) Uani 1 2 d S T P . .
H4A H 0.408970 0.750000 1.188232 0.014 Uiso 1 2 d R U P . .
O5 O 0.250000 0.750000 0.6284(11) 0.016(2) Uani 1 4 d S T P . .
O6 O 0.250000 0.5311(4) 0.3176(10) 0.034(2) Uani 1 2 d S T P . .
H6B H 0.196570 0.509125 0.289497 0.051 Uiso 0.5 1 d R U P . .
O7 O 0.250000 0.5368(4) -0.0328(10) 0.030(2) Uani 1 2 d S T P . .
H7A H 0.250000 0.499588 0.019315 0.046 Uiso 1 2 d R U P . .
O8 O 0.250000 0.6753(3) -0.1020(8) 0.0116(15) Uani 1 2 d S T P . .
H8A H 0.250000 0.640006 -0.161288 0.014 Uiso 1 2 d R U P . .

loop_
_atom_site_aniso_label
_atom_site_aniso_U_11
_atom_site_aniso_U_22
_atom_site_aniso_U_33
_atom_site_aniso_U_23
_atom_site_aniso_U_13
_atom_site_aniso_U_12
C1 0.025(4) 0.010(4) 0.015(4) -0.004(3) -0.004(3) 0.006(3)
C2 0.020(4) 0.011(4) 0.011(4) -0.003(3) -0.006(3) 0.004(3)
C3 0.026(4) 0.014(4) 0.005(4) 0.001(3) 0.002(3) 0.008(3)
C4 0.019(4) 0.008(4) 0.016(4) 0.002(3) 0.001(3) 0.002(3)
C5 0.024(4) 0.012(4) 0.011(4) 0.000(4) 0.003(3) 0.006(3)
N1 0.031(4) 0.020(4) 0.010(4) 0.005(3) -0.002(3) 0.011(3)
N2 0.027(4) 0.027(4) 0.013(4) 0.001(3) 0.001(3) 0.014(3)
N3 0.032(4) 0.047(5) 0.024(4) 0.013(4) 0.009(3) 0.014(4)
N4 0.034(4) 0.040(5) 0.017(4) 0.004(3) 0.005(3) 0.014(4)
Nd1 0.0145(3) 0.0110(3) 0.0090(3) 0.000 0.0013(2) 0.000
Nd2 0.0161(3) 0.0144(3) 0.0112(3) 0.0029(3) 0.000 0.000
O1 0.035(3) 0.020(3) 0.020(3) -0.007(2) -0.014(3) 0.021(3)
O2 0.040(4) 0.023(3) 0.017(3) -0.008(3) -0.010(3) 0.016(3)
O3 0.026(5) 0.032(5) 0.044(5) 0.000 0.001(4) 0.000
O4 0.013(4) 0.011(4) 0.010(4) 0.000 -0.005(3) 0.000
O5 0.024(6) 0.017(6) 0.005(5) 0.000 0.000 0.000
O6 0.031(5) 0.029(5) 0.042(6) 0.007(4) 0.000 0.000
O7 0.032(5) 0.017(4) 0.042(5) 0.009(4) 0.000 0.000
O8 0.021(4) 0.007(4) 0.007(4) -0.005(3) 0.000 0.000

loop_
_atom_type_symbol
_atom_type_description
_atom_type_scat_dispersion_real
_atom_type_scat_dispersion_imag
_atom_type_scat_source
C C 0.0033 0.0016 'International Tables Vol C Tables 4.2.6.8 and 6.1.1.4'
H H 0.0000 0.0000 'International Tables Vol C Tables 4.2.6.8 and 6.1.1.4'
N N 0.0061 0.0033 'International Tables Vol C Tables 4.2.6.8 and 6.1.1.4'
O O 0.0106 0.0060 'International Tables Vol C Tables 4.2.6.8 and 6.1.1.4'
Nd Nd -0.1943 3.0179 'International Tables Vol C Tables 4.2.6.8 and 6.1.1.4'

loop_
_geom_angle_atom_site_label_1
_geom_angle_atom_site_label_2
_geom_angle_atom_site_label_3
_geom_angle
_geom_angle_site_symmetry_1
_geom_angle_site_symmetry_3
_geom_angle_publ_flag
N1 C1 N4 110.2(7) . . ?
N1 C1 C2 127.8(7) . . ?
N4 C1 C2 122.0(6) . . ?
C3 C2 C4 117.8(7) 5_666 . ?
C3 C2 C1 116.0(6) 5_666 . ?
C4 C2 C1 126.1(6) . . ?
C4 C3 C2 123.6(7) . 5_666 ?
C4 C3 H3 118.2 . . ?
C2 C3 H3 118.2 5_666 . ?
C3 C4 C2 118.5(6) . . ?
C3 C4 C5 115.1(6) . . ?
C2 C4 C5 126.4(6) . . ?
O1 C5 O2 124.7(7) . . ?
O1 C5 C4 119.8(6) . . ?
O2 C5 C4 115.5(6) . . ?
C1 N1 N2 106.6(6) . . ?
C1 N1 Nd2 136.0(5) . . ?
N2 N1 Nd2 117.0(4) . . ?
N3 N2 N1 108.1(6) . . ?
N3 N2 Nd1 130.7(5) . 1_554 ?
N1 N2 Nd1 118.1(4) . 1_554 ?
N2 N3 N4 109.5(6) . . ?
C1 N4 N3 105.5(6) . . ?
O2 Nd1 O2 82.8(3) . 7_575 ?
O2 Nd1 O8 86.6(2) . 1_556 ?
O2 Nd1 O8 136.58(19) 7_575 1_556 ?
O2 Nd1 O8 136.58(19) . 2_566 ?
O2 Nd1 O8 86.6(2) 7_575 2_566 ?
O8 Nd1 O8 72.9(2) 1_556 2_566 ?
O2 Nd1 O4 138.18(13) . . ?
O2 Nd1 O4 138.17(13) 7_575 . ?
O8 Nd1 O4 68.73(19) 1_556 . ?
O8 Nd1 O4 68.73(19) 2_566 . ?
O2 Nd1 O3 75.1(2) . . ?
O2 Nd1 O3 75.1(2) 7_575 . ?
O8 Nd1 O3 141.45(13) 1_556 . ?
O8 Nd1 O3 141.45(13) 2_566 . ?
O4 Nd1 O3 103.2(2) . . ?
O2 Nd1 O5 73.12(17) . . ?
O2 Nd1 O5 73.12(17) 7_575 . ?
O8 Nd1 O5 63.51(18) 1_556 . ?
O8 Nd1 O5 63.51(18) 2_566 . ?
O4 Nd1 O5 119.5(2) . . ?
O3 Nd1 O5 137.2(2) . . ?
O2 Nd1 N2 138.81(19) . 7_576 ?
O2 Nd1 N2 70.93(17) 7_575 7_576 ?
O8 Nd1 N2 134.11(19) 1_556 7_576 ?
O8 Nd1 N2 74.11(18) 2_566 7_576 ?
O4 Nd1 N2 70.07(15) . 7_576 ?
O3 Nd1 N2 67.94(16) . 7_576 ?
O5 Nd1 N2 125.00(13) . 7_576 ?
O2 Nd1 N2 70.93(17) . 1_556 ?
O2 Nd1 N2 138.81(19) 7_575 1_556 ?
O8 Nd1 N2 74.11(18) 1_556 1_556 ?
O8 Nd1 N2 134.11(19) 2_566 1_556 ?
O4 Nd1 N2 70.07(15) . 1_556 ?
O3 Nd1 N2 67.94(16) . 1_556 ?
O5 Nd1 N2 125.00(13) . 1_556 ?
N2 Nd1 N2 109.5(3) 7_576 1_556 ?
O2 Nd1 Nd1 104.87(14) . 2_565 ?
O2 Nd1 Nd1 104.87(14) 7_575 2_565 ?
O8 Nd1 Nd1 38.55(12) 1_556 2_565 ?
O8 Nd1 Nd1 38.55(12) 2_566 2_565 ?
O4 Nd1 Nd1 76.76(15) . 2_565 ?
O3 Nd1 Nd1 180.00(19) . 2_565 ?
O5 Nd1 Nd1 42.77(15) . 2_565 ?
N2 Nd1 Nd1 112.07(13) 7_576 2_565 ?
N2 Nd1 Nd1 112.07(13) 1_556 2_565 ?
O2 Nd1 Nd2 164.30(14) . 2_566 ?
O2 Nd1 Nd2 106.69(14) 7_575 2_566 ?
O8 Nd1 Nd2 77.90(14) 1_556 2_566 ?
O8 Nd1 Nd2 35.25(14) 2_566 2_566 ?
O4 Nd1 Nd2 36.68(8) . 2_566 ?
O3 Nd1 Nd2 119.01(16) . 2_566 ?
O5 Nd1 Nd2 97.23(13) . 2_566 ?
N2 Nd1 Nd2 56.89(13) 7_576 2_566 ?
N2 Nd1 Nd2 106.74(13) 1_556 2_566 ?
Nd1 Nd1 Nd2 60.991(9) 2_565 2_566 ?
O2 Nd1 Nd2 106.69(14) . 1_556 ?
O2 Nd1 Nd2 164.30(14) 7_575 1_556 ?
O8 Nd1 Nd2 35.25(14) 1_556 1_556 ?
O8 Nd1 Nd2 77.90(14) 2_566 1_556 ?
O4 Nd1 Nd2 36.68(8) . 1_556 ?
O3 Nd1 Nd2 119.01(16) . 1_556 ?
O5 Nd1 Nd2 97.23(13) . 1_556 ?
N2 Nd1 Nd2 106.74(13) 7_576 1_556 ?
N2 Nd1 Nd2 56.89(13) 1_556 1_556 ?
Nd1 Nd1 Nd2 60.991(9) 2_565 1_556 ?
Nd2 Nd1 Nd2 61.463(18) 2_566 1_556 ?
O1 Nd2 O1 71.5(3) 8_655 . ?
O1 Nd2 O8 138.77(16) 8_655 . ?
O1 Nd2 O8 138.77(16) . . ?
O1 Nd2 O4 110.90(17) 8_655 1_554 ?
O1 Nd2 O4 73.5(2) . 1_554 ?
O8 Nd2 O4 69.24(19) . 1_554 ?
O1 Nd2 O4 73.5(2) 8_655 2_564 ?
O1 Nd2 O4 110.90(17) . 2_564 ?
O8 Nd2 O4 69.24(19) . 2_564 ?
O4 Nd2 O4 66.6(3) 1_554 2_564 ?
O1 Nd2 O6 75.2(2) 8_655 . ?
O1 Nd2 O6 75.2(2) . . ?
O8 Nd2 O6 130.4(2) . . ?
O4 Nd2 O6 143.74(15) 1_554 . ?
O4 Nd2 O6 143.74(15) 2_564 . ?
O1 Nd2 N1 67.17(18) 8_655 8_655 ?
O1 Nd2 N1 136.23(19) . 8_655 ?
O8 Nd2 N1 84.12(14) . 8_655 ?
O4 Nd2 N1 135.13(19) 1_554 8_655 ?
O4 Nd2 N1 70.50(19) 2_564 8_655 ?
O6 Nd2 N1 80.86(15) . 8_655 ?
O1 Nd2 N1 136.23(19) 8_655 . ?
O1 Nd2 N1 67.17(18) . . ?
O8 Nd2 N1 84.12(14) . . ?
O4 Nd2 N1 70.50(19) 1_554 . ?
O4 Nd2 N1 135.13(19) 2_564 . ?
O6 Nd2 N1 80.86(15) . . ?
N1 Nd2 N1 143.5(3) 8_655 . ?
O1 Nd2 O7 127.23(16) 8_655 . ?
O1 Nd2 O7 127.22(16) . . ?
O8 Nd2 O7 63.8(2) . . ?
O4 Nd2 O7 121.55(18) 1_554 . ?
O4 Nd2 O7 121.55(18) 2_564 . ?
O6 Nd2 O7 66.5(2) . . ?
N1 Nd2 O7 71.91(14) 8_655 . ?
N1 Nd2 O7 71.91(14) . . ?
O1 Nd2 Nd1 102.99(14) 8_655 2_564 ?
O1 Nd2 Nd1 142.33(12) . 2_564 ?
O8 Nd2 Nd1 35.94(9) . 2_564 ?
O4 Nd2 Nd1 74.27(14) 1_554 2_564 ?
O4 Nd2 Nd1 36.53(14) 2_564 2_564 ?
O6 Nd2 Nd1 140.93(12) . 2_564 ?
N1 Nd2 Nd1 63.53(13) 8_655 2_564 ?
N1 Nd2 Nd1 118.39(13) . 2_564 ?
O7 Nd2 Nd1 86.56(14) . 2_564 ?
O1 Nd2 Nd1 142.33(12) 8_655 1_554 ?
O1 Nd2 Nd1 102.99(14) . 1_554 ?
O8 Nd2 Nd1 35.94(9) . 1_554 ?
O4 Nd2 Nd1 36.53(14) 1_554 1_554 ?
O4 Nd2 Nd1 74.27(14) 2_564 1_554 ?
O6 Nd2 Nd1 140.93(12) . 1_554 ?
N1 Nd2 Nd1 118.39(13) 8_655 1_554 ?
N1 Nd2 Nd1 63.53(13) . 1_554 ?
O7 Nd2 Nd1 86.56(14) . 1_554 ?
Nd1 Nd2 Nd1 58.017(18) 2_564 1_554 ?
O1 Nd2 Nd2 83.10(12) 8_655 2_565 ?
O1 Nd2 Nd2 83.10(12) . 2_565 ?
O8 Nd2 Nd2 76.46(15) . 2_565 ?
O4 Nd2 Nd2 35.02(12) 1_554 2_565 ?
O4 Nd2 Nd2 35.02(12) 2_564 2_565 ?
O6 Nd2 Nd2 153.17(19) . 2_565 ?
N1 Nd2 Nd2 105.27(14) 8_655 2_565 ?
N1 Nd2 Nd2 105.27(14) . 2_565 ?
O7 Nd2 Nd2 140.31(16) . 2_565 ?
Nd1 Nd2 Nd2 59.268(9) 2_564 2_565 ?
Nd1 Nd2 Nd2 59.268(9) 1_554 2_565 ?
C5 O1 Nd2 151.1(5) . . ?
C5 O2 Nd1 146.4(5) . . ?
Nd1 O3 H3A 116.2 . . ?
Nd1 O3 H3B 115.9 . . ?
H3A O3 H3B 97.6 . . ?
Nd1 O4 Nd2 106.78(17) . 1_556 ?
Nd1 O4 Nd2 106.78(17) . 2_566 ?
Nd2 O4 Nd2 110.0(2) 1_556 2_566 ?
Nd1 O4 H4A 111.0 . . ?
Nd2 O4 H4A 111.1 1_556 . ?
Nd2 O4 H4A 111.1 2_566 . ?
Nd1 O5 Nd1 94.5(3) 2_565 . ?
Nd2 O6 H6B 109.2 . . ?
Nd2 O6 H6B 109.18(9) . 8_655 ?
H6B O6 H6B 109.5 . 8_655 ?
Nd2 O7 H7A 109.6 . . ?
Nd2 O8 Nd1 108.81(18) . 1_554 ?
Nd2 O8 Nd1 108.81(18) . 2_564 ?
Nd1 O8 Nd1 102.9(2) 1_554 2_564 ?
Nd2 O8 H8A 112.1 . . ?
Nd1 O8 H8A 111.9 1_554 . ?
Nd1 O8 H8A 111.9 2_564 . ?

loop_
_geom_bond_atom_site_label_1
_geom_bond_atom_site_label_2
_geom_bond_distance
_geom_bond_site_symmetry_2
_geom_bond_publ_flag
C1 N1 1.324(9) . ?
C1 N4 1.335(10) . ?
C1 C2 1.482(10) . ?
C2 C3 1.382(10) 5_666 ?
C2 C4 1.387(10) . ?
C3 C4 1.378(10) . ?
C3 H3 0.9300 . ?
C4 C5 1.518(10) . ?
C5 O1 1.241(8) . ?
C5 O2 1.250(8) . ?
N1 N2 1.347(8) . ?
N1 Nd2 2.562(6) . ?
N2 N3 1.311(9) . ?
N2 Nd1 2.813(6) 1_554 ?
N3 N4 1.345(9) . ?
Nd1 O2 2.397(5) . ?
Nd1 O2 2.397(5) 7_575 ?
Nd1 O8 2.467(4) 1_556 ?
Nd1 O8 2.467(4) 2_566 ?
Nd1 O4 2.474(6) . ?
Nd1 O3 2.514(8) . ?
Nd1 O5 2.628(6) . ?
Nd1 Nd1 3.8588(11) 2_565 ?
Nd1 Nd2 3.9786(7) 2_566 ?
Nd1 Nd2 3.9786(7) 1_556 ?
Nd2 O1 2.420(5) 8_655 ?
Nd2 O1 2.420(5) . ?
Nd2 O8 2.426(6) . ?
Nd2 O4 2.483(4) 1_554 ?
Nd2 O4 2.483(4) 2_564 ?
Nd2 O6 2.531(8) . ?
Nd2 O7 2.789(8) . ?
Nd2 Nd2 4.0663(12) 2_565 ?
O3 H3A 1.0077 . ?
O3 H3B 1.0062 . ?
O4 H4A 0.8501 . ?
O6 H6B 0.8500 . ?
O6 H6B 0.8500 8_655 ?
O7 H7A 0.8500 . ?
O8 H8A 0.8500 . ?

loop_
_geom_torsion_atom_site_label_1
_geom_torsion_atom_site_label_2
_geom_torsion_atom_site_label_3
_geom_torsion_atom_site_label_4
_geom_torsion
_geom_torsion_site_symmetry_1
_geom_torsion_site_symmetry_2
_geom_torsion_site_symmetry_3
_geom_torsion_site_symmetry_4
_geom_torsion_publ_flag
N1 C1 C2 C3 139.5(8) . . . 5_666 ?
N4 C1 C2 C3 -41.6(10) . . . 5_666 ?
N1 C1 C2 C4 -43.7(12) . . . . ?
N4 C1 C2 C4 135.2(8) . . . . ?
C2 C3 C4 C2 -2.0(12) 5_666 . . . ?
C2 C3 C4 C5 179.0(7) 5_666 . . . ?
C3 C2 C4 C3 1.9(12) 5_666 . . . ?
C1 C2 C4 C3 -174.9(7) . . . . ?
C3 C2 C4 C5 -179.2(7) 5_666 . . . ?
C1 C2 C4 C5 4.0(12) . . . . ?
C3 C4 C5 O1 -139.2(7) . . . . ?
C2 C4 C5 O1 41.9(11) . . . . ?
C3 C4 C5 O2 39.0(9) . . . . ?
C2 C4 C5 O2 -139.9(8) . . . . ?
N4 C1 N1 N2 -1.6(8) . . . . ?
C2 C1 N1 N2 177.5(7) . . . . ?
N4 C1 N1 Nd2 170.7(5) . . . . ?
C2 C1 N1 Nd2 -10.3(12) . . . . ?
C1 N1 N2 N3 1.3(8) . . . . ?
Nd2 N1 N2 N3 -172.7(5) . . . . ?
C1 N1 N2 Nd1 -161.1(5) . . . 1_554 ?
Nd2 N1 N2 Nd1 24.9(6) . . . 1_554 ?
N1 N2 N3 N4 -0.5(9) . . . . ?
Nd1 N2 N3 N4 158.9(5) 1_554 . . . ?
N1 C1 N4 N3 1.3(9) . . . . ?
C2 C1 N4 N3 -177.8(7) . . . . ?
N2 N3 N4 C1 -0.5(9) . . . . ?
O2 C5 O1 Nd2 -167.9(7) . . . . ?
C4 C5 O1 Nd2 10.1(15) . . . . ?
O1 C5 O2 Nd1 31.1(14) . . . . ?
C4 C5 O2 Nd1 -147.0(7) . . . . ?
